data_7106097
loop_
_publ_author_name
'Ernesto Rufino-Felipe'
'Miguel-Angel Munoz-Hernandez'

_publ_section_title
;
 Steric control of conformation in self-assembly metallacalix[4]arenes
 derived from AlMe3 or GaMe3 with benzimidazolyl ligands
;
_journal_name_full Chem.Commun.
_journal_page_first 3210
_journal_paper_doi 10.1039/c0cc05438k
_journal_volume 47
_journal_year 2011
_chemical_formula_sum 'C76 H88 Ga4 N8'
_chemical_formula_weight 1392.42
_chemical_name_systematic
;

?

;
_space_group_IT_number 114
_symmetry_cell_setting tetragonal
_symmetry_space_group_name_Hall 'P -4 2n'
_symmetry_space_group_name_H-M 'P -4 21 c'
_atom_sites_solution_hydrogens geom
_atom_sites_solution_primary direct
_atom_sites_solution_secondary difmap
_audit_creation_method SHELXL-97
_cell_angle_alpha 90.00
_cell_angle_beta 90.00
_cell_angle_gamma 90.00
_cell_formula_units_Z 2
_cell_length_a 16.8104(15)
_cell_length_b 16.8104(15)
_cell_length_c 13.0585(16)
_cell_measurement_temperature 100(2)
_cell_volume 3690.2(6)
_computing_cell_refinement 'Bruker SMART'
_computing_data_collection 'Bruker SMART'
_computing_data_reduction 'Bruker SHELXTL'
_computing_molecular_graphics 'Bruker SHELXTL'
_computing_publication_material 'Bruker SHELXTL'
_computing_structure_refinement 'SHELXL-97 (Sheldrick, 1997)'
_computing_structure_solution 'SHELXS-97 (Sheldrick, 1990)'
_diffrn_ambient_temperature 100(2)
_diffrn_measured_fraction_theta_full 0.999
_diffrn_measured_fraction_theta_max 0.999
_diffrn_measurement_device_type 'CCD area detector'
_diffrn_measurement_method 'phi and omega scans'
_diffrn_radiation_monochromator graphite
_diffrn_radiation_source 'fine-focus sealed tube'
_diffrn_radiation_type MoK\a
_diffrn_radiation_wavelength 0.71073
_diffrn_reflns_av_R_equivalents 0.0376
_diffrn_reflns_av_sigmaI/netI 0.0196
_diffrn_reflns_limit_h_max 19
_diffrn_reflns_limit_h_min -19
_diffrn_reflns_limit_k_max 19
_diffrn_reflns_limit_k_min -19
_diffrn_reflns_limit_l_max 15
_diffrn_reflns_limit_l_min -15
_diffrn_reflns_number 34450
_diffrn_reflns_theta_full 24.99
_diffrn_reflns_theta_max 24.99
_diffrn_reflns_theta_min 1.71
_exptl_absorpt_coefficient_mu 1.490
_exptl_absorpt_correction_T_max 0.7071
_exptl_absorpt_correction_T_min 0.5942
_exptl_absorpt_correction_type numerical
_exptl_crystal_colour colorless
_exptl_crystal_density_diffrn 1.253
_exptl_crystal_density_meas 1.253
_exptl_crystal_density_method 'not measured'
_exptl_crystal_description rectangular
_exptl_crystal_F_000 1448
_exptl_crystal_size_max 0.39
_exptl_crystal_size_mid 0.37
_exptl_crystal_size_min 0.25
_refine_diff_density_max 0.281
_refine_diff_density_min -0.165
_refine_diff_density_rms 0.044
_refine_ls_abs_structure_details 'Flack H D (1983), Acta Cryst. A39, 876-881'
_refine_ls_abs_structure_Flack 0.004(10)
_refine_ls_extinction_method none
_refine_ls_goodness_of_fit_ref 1.045
_refine_ls_hydrogen_treatment constr
_refine_ls_matrix_type full
_refine_ls_number_parameters 224
_refine_ls_number_reflns 3251
_refine_ls_number_restraints 92
_refine_ls_restrained_S_all 1.041
_refine_ls_R_factor_all 0.0244
_refine_ls_R_factor_gt 0.0228
_refine_ls_shift/su_max 0.002
_refine_ls_shift/su_mean 0.000
_refine_ls_structure_factor_coef Fsqd
_refine_ls_weighting_details 'calc w=1/[\s^2^(Fo^2^)+(0.0405P)^2^+0.0000P] where P=(Fo^2^+2Fc^2^)/3'
_refine_ls_weighting_scheme calc
_refine_ls_wR_factor_gt 0.0563
_refine_ls_wR_factor_ref 0.0567
_reflns_number_gt 3084
_reflns_number_total 3251
_reflns_threshold_expression >2sigma(I)
_cod_data_source_file C0CC05438K.TXT
_cod_data_source_block complex_4
_cod_depositor_comments
;
The following automatic conversions were performed:

'_symmetry_cell_setting' value 'Tetragonal' changed to 'tetragonal'
according to the built-in table from CIF Core dictionary named
'cif_core.dic' version 2.4.1 from 2010-06-29.

Automatic conversion script
Id: cif_fix_values 1646 2011-03-28 12:23:43Z adriana 
;
_cod_original_sg_symbol_H-M P-42(1)c
_cod_database_code 7106097

loop_
_symmetry_equiv_pos_as_xyz
'x, y, z'
'-x, -y, z'
'y, -x, -z'
'-y, x, -z'
'-x+1/2, y+1/2, -z+1/2'
'x+1/2, -y+1/2, -z+1/2'
'-y+1/2, -x+1/2, z+1/2'
'y+1/2, x+1/2, z+1/2'

loop_
_atom_site_label
_atom_site_type_symbol
_atom_site_fract_x
_atom_site_fract_y
_atom_site_fract_z
_atom_site_U_iso_or_equiv
_atom_site_adp_type
_atom_site_occupancy
_atom_site_symmetry_multiplicity
_atom_site_calc_flag
_atom_site_refinement_flags
_atom_site_disorder_assembly
_atom_site_disorder_group
Ga1 Ga 0.642510(11) 0.707865(12) 0.975777(19) 0.02931(8) Uani 1 1 d . . .
N1 N 0.69678(9) 0.46484(9) 0.95870(12) 0.0278(4) Uani 1 1 d . . .
N2 N 0.66501(10) 0.59375(9) 0.93835(13) 0.0290(4) Uani 1 1 d . . .
C1 C 0.63045(16) 0.53224(14) 1.10665(18) 0.0433(6) Uani 1 1 d . . .
H1A H 0.6354 0.5861 1.1348 0.112(14) Uiso 1 1 calc R . .
H1B H 0.6597 0.4948 1.1501 0.138(15) Uiso 1 1 calc R . .
H1C H 0.5742 0.5170 1.1046 0.16(2) Uiso 1 1 calc R . .
C2 C 0.66404(10) 0.53048(11) 1.00055(14) 0.0274(4) Uani 1 1 d . . .
C3 C 0.72172(11) 0.48769(12) 0.86130(15) 0.0293(4) Uani 1 1 d . . .
C4 C 0.76182(15) 0.44592(13) 0.78449(17) 0.0424(5) Uani 1 1 d . . .
H4 H 0.7763 0.3918 0.7937 0.050(7) Uiso 1 1 calc R . .
C5 C 0.77971(17) 0.48543(15) 0.69534(18) 0.0541(7) Uani 1 1 d . . .
H5 H 0.8074 0.4583 0.6424 0.058(8) Uiso 1 1 calc R . .
C6 C 0.75789(19) 0.56490(16) 0.68120(19) 0.0566(7) Uani 1 1 d . . .
H6 H 0.7697 0.5904 0.6181 0.062(8) Uiso 1 1 calc R . .
C7 C 0.71958(16) 0.60700(13) 0.75722(18) 0.0470(6) Uani 1 1 d . . .
H7 H 0.7058 0.6613 0.7477 0.066(8) Uiso 1 1 calc R . .
C8 C 0.70169(12) 0.56801(12) 0.84799(15) 0.0316(4) Uani 1 1 d . . .
C9 C 0.62809(16) 0.77554(13) 0.85447(19) 0.0468(6) Uani 1 1 d . . .
H9A H 0.6016 0.8251 0.8745 0.088(11) Uiso 1 1 calc R . .
H9B H 0.5954 0.7475 0.8039 0.068(9) Uiso 1 1 calc R . .
H9C H 0.6801 0.7878 0.8245 0.091(11) Uiso 1 1 calc R . .
C10 C 0.72549(14) 0.73327(17) 1.07763(19) 0.0516(6) Uani 1 1 d . . .
H10A H 0.7781 0.7256 1.0469 0.073(9) Uiso 1 1 calc R . .
H10B H 0.7198 0.6981 1.1370 0.070(9) Uiso 1 1 calc R . .
H10C H 0.7198 0.7887 1.0996 0.078(10) Uiso 1 1 calc R . .
C11 C 0.6964(3) 0.4636(2) 0.4094(3) 0.1142(17) Uani 1 1 d DU . .
H11 H 0.6972 0.4089 0.4272 0.119(14) Uiso 1 1 calc R . .
C12 C 0.7661(4) 0.5030(3) 0.3955(3) 0.1164(15) Uani 1 1 d DU . .
H12 H 0.8155 0.4761 0.4026 0.18(3) Uiso 1 1 calc R . .
C13 C 0.7637(4) 0.5830(3) 0.3708(3) 0.132(2) Uani 1 1 d DU . .
H13 H 0.8116 0.6120 0.3610 0.16(2) Uiso 1 1 calc R . .
C14 C 0.6917(5) 0.6201(3) 0.3605(3) 0.135(2) Uani 1 1 d DU . .
H14 H 0.6902 0.6751 0.3439 0.23(3) Uiso 1 1 calc R . .
C15 C 0.6236(4) 0.5805(3) 0.3734(3) 0.131(2) Uani 1 1 d DU . .
H15 H 0.5741 0.6072 0.3655 0.125(18) Uiso 1 1 calc R . .
C16 C 0.6252(4) 0.5015(3) 0.3981(3) 0.1284(19) Uani 1 1 d DU . .
H156 H 0.5769 0.4730 0.4074 0.17(3) Uiso 1 1 calc R . .
C17 C 0.9595(3) 0.5083(3) 1.0783(4) 0.1206(18) Uani 1 1 d DU . .
H17 H 0.9316 0.5146 1.1411 0.095(12) Uiso 1 1 calc R . .
C18 C 0.9211(3) 0.5155(4) 0.9886(4) 0.152(2) Uani 1 1 d DU . .
H18 H 0.8654 0.5252 0.9886 0.145(19) Uiso 1 1 calc R . .
C19 C 0.9602(4) 0.5091(5) 0.8977(4) 0.190(4) Uani 1 1 d DU . .
H19 H 0.9328 0.5172 0.8350 0.26(4) Uiso 1 1 calc R . .

loop_
_atom_site_aniso_label
_atom_site_aniso_U_11
_atom_site_aniso_U_22
_atom_site_aniso_U_33
_atom_site_aniso_U_23
_atom_site_aniso_U_13
_atom_site_aniso_U_12
Ga1 0.03007(12) 0.02708(12) 0.03077(12) -0.00241(10) 0.00540(10) -0.00338(8)
N1 0.0303(8) 0.0283(8) 0.0246(9) 0.0018(6) 0.0041(7) 0.0020(6)
N2 0.0358(9) 0.0259(8) 0.0252(8) -0.0008(7) 0.0061(7) 0.0022(7)
C1 0.0584(16) 0.0366(12) 0.0350(12) 0.0013(10) 0.0136(11) 0.0068(11)
C2 0.0259(9) 0.0296(9) 0.0268(11) -0.0002(7) 0.0033(7) -0.0008(8)
C3 0.0291(10) 0.0299(10) 0.0289(9) 0.0012(8) 0.0054(8) -0.0010(8)
C4 0.0553(14) 0.0315(12) 0.0403(12) -0.0002(10) 0.0168(11) 0.0065(10)
C5 0.0791(19) 0.0436(14) 0.0398(13) -0.0012(11) 0.0297(13) 0.0094(13)
C6 0.092(2) 0.0423(14) 0.0355(12) 0.0075(11) 0.0252(13) 0.0055(14)
C7 0.0737(17) 0.0320(12) 0.0353(12) 0.0069(10) 0.0168(12) 0.0086(11)
C8 0.0344(10) 0.0311(10) 0.0293(10) -0.0011(8) 0.0045(9) 0.0020(9)
C9 0.0606(16) 0.0337(12) 0.0462(14) 0.0094(11) 0.0133(12) 0.0064(11)
C10 0.0352(13) 0.0729(18) 0.0468(14) -0.0160(13) 0.0025(11) -0.0164(12)
C11 0.205(5) 0.064(2) 0.073(2) 0.0078(19) 0.052(3) 0.022(3)
C12 0.198(5) 0.093(3) 0.059(2) -0.010(2) -0.001(3) 0.007(3)
C13 0.237(6) 0.095(3) 0.065(2) 0.000(3) -0.035(4) -0.044(4)
C14 0.293(8) 0.063(3) 0.048(2) 0.0007(19) -0.030(4) -0.003(3)
C15 0.252(6) 0.078(3) 0.063(2) 0.005(2) 0.043(3) 0.036(4)
C16 0.207(5) 0.091(3) 0.086(3) 0.023(2) 0.070(3) 0.050(4)
C17 0.116(3) 0.158(4) 0.087(3) -0.007(3) 0.013(2) -0.087(4)
C18 0.128(4) 0.212(6) 0.118(4) 0.027(4) -0.016(3) -0.107(4)
C19 0.181(6) 0.294(9) 0.095(3) 0.031(5) -0.021(3) -0.160(7)

loop_
_atom_type_symbol
_atom_type_description
_atom_type_scat_dispersion_real
_atom_type_scat_dispersion_imag
_atom_type_scat_source
C C 0.0033 0.0016 'International Tables Vol C Tables 4.2.6.8 and 6.1.1.4'
H H 0.0000 0.0000 'International Tables Vol C Tables 4.2.6.8 and 6.1.1.4'
N N 0.0061 0.0033 'International Tables Vol C Tables 4.2.6.8 and 6.1.1.4'
Ga Ga 0.2307 1.6083 'International Tables Vol C Tables 4.2.6.8 and 6.1.1.4'

loop_
_geom_angle_atom_site_label_1
_geom_angle_atom_site_label_2
_geom_angle_atom_site_label_3
_geom_angle
_geom_angle_site_symmetry_1
_geom_angle_site_symmetry_3
_geom_angle_publ_flag
C9 Ga1 C10 120.33(12) . . ?
C9 Ga1 N1 106.65(9) . 4_657 ?
C10 Ga1 N1 111.62(8) . 4_657 ?
C9 Ga1 N2 112.25(8) . . ?
C10 Ga1 N2 103.69(10) . . ?
N1 Ga1 N2 100.60(6) 4_657 . ?
C2 N1 C3 105.50(15) . . ?
C2 N1 Ga1 126.95(12) . 3_567 ?
C3 N1 Ga1 127.55(13) . 3_567 ?
C2 N2 C8 105.74(15) . . ?
C2 N2 Ga1 127.37(13) . . ?
C8 N2 Ga1 125.54(13) . . ?
C2 C1 H1A 109.5 . . ?
C2 C1 H1B 109.5 . . ?
H1A C1 H1B 109.5 . . ?
C2 C1 H1C 109.5 . . ?
H1A C1 H1C 109.5 . . ?
H1B C1 H1C 109.5 . . ?
N2 C2 N1 113.53(15) . . ?
N2 C2 C1 123.42(17) . . ?
N1 C2 C1 123.05(17) . . ?
N1 C3 C4 131.44(19) . . ?
N1 C3 C8 107.83(17) . . ?
C4 C3 C8 120.70(19) . . ?
C5 C4 C3 118.1(2) . . ?
C5 C4 H4 121.0 . . ?
C3 C4 H4 121.0 . . ?
C4 C5 C6 121.1(2) . . ?
C4 C5 H5 119.4 . . ?
C6 C5 H5 119.4 . . ?
C7 C6 C5 121.2(2) . . ?
C7 C6 H6 119.4 . . ?
C5 C6 H6 119.4 . . ?
C6 C7 C8 118.3(2) . . ?
C6 C7 H7 120.9 . . ?
C8 C7 H7 120.9 . . ?
C7 C8 N2 132.04(19) . . ?
C7 C8 C3 120.57(19) . . ?
N2 C8 C3 107.39(17) . . ?
Ga1 C9 H9A 109.5 . . ?
Ga1 C9 H9B 109.5 . . ?
H9A C9 H9B 109.5 . . ?
Ga1 C9 H9C 109.5 . . ?
H9A C9 H9C 109.5 . . ?
H9B C9 H9C 109.5 . . ?
Ga1 C10 H10A 109.5 . . ?
Ga1 C10 H10B 109.5 . . ?
H10A C10 H10B 109.5 . . ?
Ga1 C10 H10C 109.5 . . ?
H10A C10 H10C 109.5 . . ?
H10B C10 H10C 109.5 . . ?
C12 C11 C16 121.1(4) . . ?
C12 C11 H11 119.5 . . ?
C16 C11 H11 119.5 . . ?
C11 C12 C13 118.6(6) . . ?
C11 C12 H12 120.7 . . ?
C13 C12 H12 120.7 . . ?
C14 C13 C12 119.5(5) . . ?
C14 C13 H13 120.3 . . ?
C12 C13 H13 120.3 . . ?
C15 C14 C13 121.3(4) . . ?
C15 C14 H14 119.3 . . ?
C13 C14 H14 119.3 . . ?
C14 C15 C16 119.8(5) . . ?
C14 C15 H15 120.1 . . ?
C16 C15 H15 120.1 . . ?
C11 C16 C15 119.8(6) . . ?
C11 C16 H156 120.1 . . ?
C15 C16 H156 120.1 . . ?
C18 C17 C17 119.2(4) . 2_765 ?
C18 C17 H17 120.4 . . ?
C17 C17 H17 120.4 2_765 . ?
C17 C18 C19 121.4(6) . . ?
C17 C18 H18 119.3 . . ?
C19 C18 H18 119.3 . . ?
C18 C19 C19 119.3(4) . 2_765 ?
C18 C19 H19 120.4 . . ?
C19 C19 H19 120.4 2_765 . ?

loop_
_geom_bond_atom_site_label_1
_geom_bond_atom_site_label_2
_geom_bond_distance
_geom_bond_site_symmetry_2
_geom_bond_publ_flag
Ga1 C9 1.965(2) . ?
Ga1 C10 1.974(2) . ?
Ga1 N1 2.0059(15) 4_657 ?
Ga1 N2 2.0154(15) . ?
N1 C2 1.349(2) . ?
N1 C3 1.393(2) . ?
N1 Ga1 2.0059(15) 3_567 ?
N2 C2 1.338(2) . ?
N2 C8 1.400(3) . ?
C1 C2 1.496(3) . ?
C1 H1A 0.9800 . ?
C1 H1B 0.9800 . ?
C1 H1C 0.9800 . ?
C3 C4 1.398(3) . ?
C3 C8 1.402(3) . ?
C4 C5 1.374(3) . ?
C4 H4 0.9500 . ?
C5 C6 1.398(4) . ?
C5 H5 0.9500 . ?
C6 C7 1.379(3) . ?
C6 H6 0.9500 . ?
C7 C8 1.387(3) . ?
C7 H7 0.9500 . ?
C9 H9A 0.9800 . ?
C9 H9B 0.9800 . ?
C9 H9C 0.9800 . ?
C10 H10A 0.9800 . ?
C10 H10B 0.9800 . ?
C10 H10C 0.9800 . ?
C11 C12 1.359(6) . ?
C11 C16 1.362(6) . ?
C11 H11 0.9500 . ?
C12 C13 1.384(6) . ?
C12 H12 0.9500 . ?
C13 C14 1.367(7) . ?
C13 H13 0.9500 . ?
C14 C15 1.335(7) . ?
C14 H14 0.9500 . ?
C15 C16 1.368(6) . ?
C15 H15 0.9500 . ?
C16 H156 0.9500 . ?
C17 C18 1.343(6) . ?
C17 C17 1.391(10) 2_765 ?
C17 H17 0.9500 . ?
C18 C19 1.361(7) . ?
C18 H18 0.9500 . ?
C19 C19 1.371(15) 2_765 ?
C19 H19 0.9500 . ?

loop_
_geom_torsion_atom_site_label_1
_geom_torsion_atom_site_label_2
_geom_torsion_atom_site_label_3
_geom_torsion_atom_site_label_4
_geom_torsion
_geom_torsion_site_symmetry_1
_geom_torsion_site_symmetry_2
_geom_torsion_site_symmetry_3
_geom_torsion_site_symmetry_4
_geom_torsion_publ_flag
C9 Ga1 N2 C2 -167.41(17) . . . . ?
C10 Ga1 N2 C2 61.20(17) . . . . ?
N1 Ga1 N2 C2 -54.36(17) 4_657 . . . ?
C9 Ga1 N2 C8 27.80(19) . . . . ?
C10 Ga1 N2 C8 -103.60(17) . . . . ?
N1 Ga1 N2 C8 140.85(16) 4_657 . . . ?
C8 N2 C2 N1 -0.2(2) . . . . ?
Ga1 N2 C2 N1 -167.43(13) . . . . ?
C8 N2 C2 C1 179.35(19) . . . . ?
Ga1 N2 C2 C1 12.2(3) . . . . ?
C3 N1 C2 N2 0.5(2) . . . . ?
Ga1 N1 C2 N2 179.98(12) 3_567 . . . ?
C3 N1 C2 C1 -179.07(19) . . . . ?
Ga1 N1 C2 C1 0.4(3) 3_567 . . . ?
C2 N1 C3 C4 177.6(2) . . . . ?
Ga1 N1 C3 C4 -1.9(3) 3_567 . . . ?
C2 N1 C3 C8 -0.6(2) . . . . ?
Ga1 N1 C3 C8 179.96(13) 3_567 . . . ?
N1 C3 C4 C5 -179.0(2) . . . . ?
C8 C3 C4 C5 -1.1(3) . . . . ?
C3 C4 C5 C6 -0.6(4) . . . . ?
C4 C5 C6 C7 1.8(5) . . . . ?
C5 C6 C7 C8 -1.2(4) . . . . ?
C6 C7 C8 N2 179.0(2) . . . . ?
C6 C7 C8 C3 -0.4(4) . . . . ?
C2 N2 C8 C7 -179.6(3) . . . . ?
Ga1 N2 C8 C7 -12.1(4) . . . . ?
C2 N2 C8 C3 -0.1(2) . . . . ?
Ga1 N2 C8 C3 167.35(13) . . . . ?
N1 C3 C8 C7 180.0(2) . . . . ?
C4 C3 C8 C7 1.6(3) . . . . ?
N1 C3 C8 N2 0.5(2) . . . . ?
C4 C3 C8 N2 -177.93(19) . . . . ?
C16 C11 C12 C13 0.8(6) . . . . ?
C11 C12 C13 C14 -0.3(6) . . . . ?
C12 C13 C14 C15 -0.3(7) . . . . ?
C13 C14 C15 C16 0.5(7) . . . . ?
C12 C11 C16 C15 -0.6(6) . . . . ?
C14 C15 C16 C11 0.0(7) . . . . ?
C17 C17 C18 C19 -2.0(11) 2_765 . . . ?
C17 C18 C19 C19 3.4(13) . . . 2_765 ?
